data_4316547
loop_
_publ_author_name
'Katalin Selmeczi'
'Patrick Gizzi'
'Delphine Champmartin'
'Patrice Rubini'
'Emmanuel Aubert'
'Slimane Dahaoui'
'Bernard Henry'

_publ_contact_author_address
;
Laboratoire SRSMC (UMR CNRS - Universit\'e Henri Poincar\'e 
Nancy 1), Nancy Universit\'e, BP 239, F-54506 Vandoeuvre-l\`es-Nancy Cedex,
France
;
_publ_contact_author_email katalin.selmeczi@srsmc.uhp-nancy.fr
_publ_contact_author_fax '0033 (0)3 83 68 43 22'
_publ_contact_author_name 'Katalin SELMECZI'
_publ_contact_author_phone '0033 (0)3 83 68 43 38'
_publ_section_title
;
 Nickel(II)-Dipeptidoamine-Based Tetrameric Complex: Structural Study in
 Solution and in Solid State
;
_journal_name_full 'Inorganic Chemistry'
_journal_page_first 8222
_journal_page_last 8229
_journal_paper_doi 10.1021/ic101167f
_journal_volume 49
_journal_year 2010
_chemical_formula_moiety 'C36 H56 N16 Ni4 O4, 4.5CH3OH, 1.5H2O'
_chemical_formula_sum 'C40.5 H77 N16 Ni4 O10'
_chemical_formula_weight 1182.92
_chemical_name_common Ni4(alphaMeAla-Histamine)4
_chemical_name_systematic
; 
 ? 
;
_space_group_IT_number 14
_symmetry_cell_setting monoclinic
_symmetry_space_group_name_Hall '-P 2ybc'
_symmetry_space_group_name_H-M 'P 1 21/c 1'
_atom_sites_solution_hydrogens geom
_atom_sites_solution_primary direct
_atom_sites_solution_secondary difmap
_audit_creation_method SHELXL-97
_cell_angle_alpha 90.00
_cell_angle_beta 102.3210(10)
_cell_angle_gamma 90.00
_cell_formula_units_Z 4
_cell_length_a 11.2645(4)
_cell_length_b 23.5003(8)
_cell_length_c 20.9007(7)
_cell_measurement_temperature 100(2)
_cell_volume 5405.4(3)
_computing_structure_refinement 'SHELXL-97 (Sheldrick, 1997)'
_computing_structure_solution 'SHELXS-97 (Sheldrick, 1990)'
_diffrn_ambient_temperature 100(2)
_diffrn_detector_area_resol_mean 9
_diffrn_measured_fraction_theta_full 0.996
_diffrn_measured_fraction_theta_max 0.996
_diffrn_measurement_device_type KappaCCD
_diffrn_measurement_method CCD
_diffrn_radiation_monochromator 'horizonally mounted graphite crystal'
_diffrn_radiation_source 'fine-focus sealed tube'
_diffrn_radiation_type MoK\a
_diffrn_radiation_wavelength 0.71073
_diffrn_reflns_av_R_equivalents 0.0450
_diffrn_reflns_av_sigmaI/netI 0.0603
_diffrn_reflns_limit_h_max 14
_diffrn_reflns_limit_h_min -14
_diffrn_reflns_limit_k_max 30
_diffrn_reflns_limit_k_min -30
_diffrn_reflns_limit_l_max 27
_diffrn_reflns_limit_l_min -27
_diffrn_reflns_number 23958
_diffrn_reflns_theta_full 27.49
_diffrn_reflns_theta_max 27.49
_diffrn_reflns_theta_min 2.54
_exptl_absorpt_coefficient_mu 1.435
_exptl_absorpt_correction_type none
_exptl_crystal_colour yellow
_exptl_crystal_density_diffrn 1.423
_exptl_crystal_density_method 'not measured'
_exptl_crystal_description prism
_exptl_crystal_F_000 2440
_exptl_crystal_size_max 0.30
_exptl_crystal_size_mid 0.20
_exptl_crystal_size_min 0.15
_refine_diff_density_max 1.985
_refine_diff_density_min -0.976
_refine_diff_density_rms 0.104
_refine_ls_extinction_method none
_refine_ls_goodness_of_fit_ref 0.931
_refine_ls_hydrogen_treatment mixed
_refine_ls_matrix_type full
_refine_ls_number_parameters 679
_refine_ls_number_reflns 12358
_refine_ls_number_restraints 0
_refine_ls_restrained_S_all 0.931
_refine_ls_R_factor_all 0.0990
_refine_ls_R_factor_gt 0.0578
_refine_ls_shift/su_max 0.130
_refine_ls_shift/su_mean 0.002
_refine_ls_structure_factor_coef Fsqd
_refine_ls_weighting_details 'calc w=1/[\s^2^(Fo^2^)+(0.0918P)^2^+18.8285P] where P=(Fo^2^+2Fc^2^)/3'
_refine_ls_weighting_scheme calc
_refine_ls_wR_factor_gt 0.1483
_refine_ls_wR_factor_ref 0.1741
_reflns_number_gt 8441
_reflns_number_total 12358
_reflns_threshold_expression >2sigma(I)
_cod_data_source_file ic101167f_si_002.cif
_cod_data_source_block tetra_10
_cod_original_sg_symbol_H-M 'P 21/c'
_cod_database_code 4316547

loop_
_symmetry_equiv_pos_as_xyz
'x, y, z'
'-x, y+1/2, -z+1/2'
'-x, -y, -z'
'x, -y-1/2, z-1/2'

loop_
_atom_site_label
_atom_site_type_symbol
_atom_site_fract_x
_atom_site_fract_y
_atom_site_fract_z
_atom_site_U_iso_or_equiv
_atom_site_adp_type
_atom_site_occupancy
_atom_site_symmetry_multiplicity
_atom_site_calc_flag
_atom_site_refinement_flags
_atom_site_disorder_assembly
_atom_site_disorder_group
Ni1 Ni 0.52690(5) 0.22546(2) 0.71734(3) 0.02491(15) Uani 1 1 d . . .
Ni2 Ni 0.16614(6) 0.34995(3) 0.53213(3) 0.02963(15) Uani 1 1 d . . .
Ni3 Ni 0.37453(5) 0.15561(2) 0.42981(3) 0.02382(14) Uani 1 1 d . . .
Ni4 Ni 0.11468(5) 0.07538(3) 0.62231(3) 0.02773(15) Uani 1 1 d . . .
O4 O -0.2181(3) 0.01054(14) 0.60444(17) 0.0316(7) Uani 1 1 d . . .
O3 O 0.6329(3) 0.13523(14) 0.32867(18) 0.0371(8) Uani 1 1 d . . .
N3 N 0.4167(3) 0.16407(15) 0.71047(18) 0.0245(8) Uani 1 1 d . . .
N14 N -0.0452(3) 0.05219(18) 0.58343(19) 0.0315(9) Uani 1 1 d . . .
N9 N 0.4182(3) 0.07854(15) 0.41748(19) 0.0260(8) Uani 1 1 d . . .
H9A H 0.4580 0.0639 0.4571 0.031 Uiso 1 1 calc R . .
H9C H 0.3485 0.0576 0.4035 0.031 Uiso 1 1 calc R . .
N2 N 0.6614(4) 0.18005(17) 0.7504(2) 0.0337(9) Uani 1 1 d . . .
N15 N 0.1458(3) 0.10382(16) 0.54328(19) 0.0275(8) Uani 1 1 d . . .
N8 N 0.3988(4) 0.27615(16) 0.68494(19) 0.0294(8) Uani 1 1 d . . .
N13 N 0.0834(3) 0.04073(17) 0.69963(19) 0.0304(9) Uani 1 1 d . . .
H13A H 0.1438 0.0147 0.7151 0.036 Uiso 1 1 calc R . .
H13B H 0.0861 0.0682 0.7312 0.036 Uiso 1 1 calc R . .
N16 N 0.2428(3) 0.13071(16) 0.46566(18) 0.0258(8) Uani 1 1 d . . .
N10 N 0.5057(4) 0.17313(16) 0.3907(2) 0.0308(9) Uani 1 1 d . . .
N12 N 0.2652(4) 0.31011(17) 0.4848(2) 0.0322(9) Uani 1 1 d . . .
N7 N 0.2557(4) 0.32053(17) 0.61173(19) 0.0300(9) Uani 1 1 d . . .
N4 N 0.2648(3) 0.10358(17) 0.67123(18) 0.0281(8) Uani 1 1 d . . .
O2 O -0.1393(4) 0.4230(2) 0.5524(2) 0.0631(13) Uani 1 1 d . . .
N6 N 0.0561(4) 0.38877(19) 0.5724(2) 0.0381(10) Uani 1 1 d . . .
N11 N 0.3466(3) 0.23254(15) 0.44970(18) 0.0270(8) Uani 1 1 d . . .
C31 C -0.1076(4) 0.0258(2) 0.6206(2) 0.0286(10) Uani 1 1 d . . .
N1 N 0.6439(4) 0.28498(17) 0.7229(2) 0.0333(9) Uani 1 1 d . . .
H1A H 0.6224 0.3083 0.6868 0.040 Uiso 1 1 calc R . .
H1B H 0.6436 0.3066 0.7595 0.040 Uiso 1 1 calc R . .
C35 C 0.1194(4) 0.13862(19) 0.4424(2) 0.0269(9) Uani 1 1 d . . .
H35A H 0.0826 0.1529 0.4003 0.032 Uiso 1 1 calc R . .
C9 C 0.3120(4) 0.15568(19) 0.6668(2) 0.0258(9) Uani 1 1 d . . .
H9B H 0.2751 0.1836 0.6361 0.031 Uiso 1 1 calc R . .
N5 N 0.0715(4) 0.3820(2) 0.4545(2) 0.0430(11) Uani 1 1 d . . .
H5A H 0.1056 0.4159 0.4457 0.052 Uiso 1 1 calc R . .
H5D H 0.0711 0.3578 0.4199 0.052 Uiso 1 1 calc R . .
C18 C 0.3596(5) 0.2910(2) 0.6227(2) 0.0326(11) Uani 1 1 d . . .
H18A H 0.4013 0.2815 0.5891 0.039 Uiso 1 1 calc R . .
C34 C 0.0590(4) 0.12269(19) 0.4896(2) 0.0288(10) Uani 1 1 d . . .
C28 C -0.0368(4) 0.0113(2) 0.6887(2) 0.0283(10) Uani 1 1 d . . .
C21 C 0.5960(4) 0.0280(2) 0.3933(3) 0.0324(11) Uani 1 1 d . . .
H21A H 0.5583 -0.0089 0.3979 0.049 Uiso 1 1 calc R . .
H21B H 0.6448 0.0398 0.4358 0.049 Uiso 1 1 calc R . .
H21C H 0.6483 0.0248 0.3616 0.049 Uiso 1 1 calc R . .
C7 C 0.4368(4) 0.11380(19) 0.7455(2) 0.0283(10) Uani 1 1 d . . .
C36 C 0.2531(4) 0.10954(19) 0.5258(2) 0.0273(10) Uani 1 1 d . . .
H36A H 0.3286 0.0995 0.5534 0.033 Uiso 1 1 calc R . .
C19 C 0.4971(4) 0.07221(19) 0.3694(2) 0.0261(9) Uani 1 1 d . . .
C8 C 0.3455(4) 0.0774(2) 0.7220(2) 0.0284(10) Uani 1 1 d . . .
H8A H 0.3377 0.0400 0.7377 0.034 Uiso 1 1 calc R . .
C16 C 0.2245(5) 0.3217(2) 0.6731(3) 0.0423(13) Uani 1 1 d . . .
O1 O 0.8680(4) 0.1754(2) 0.7629(4) 0.104(3) Uani 1 1 d . . .
C22 C 0.5517(4) 0.1307(2) 0.3617(2) 0.0292(10) Uani 1 1 d . . .
C17 C 0.3127(5) 0.2955(3) 0.7172(3) 0.0454(14) Uani 1 1 d . . .
H17A H 0.3148 0.2913 0.7626 0.054 Uiso 1 1 calc R . .
C32 C -0.1076(5) 0.0638(2) 0.5155(2) 0.0372(12) Uani 1 1 d . . .
H32A H -0.1965 0.0631 0.5125 0.045 Uiso 1 1 calc R . .
H32B H -0.0876 0.0333 0.4869 0.045 Uiso 1 1 calc R . .
C30 C -0.1034(5) 0.0287(2) 0.7417(3) 0.0383(12) Uani 1 1 d . . .
H30A H -0.1173 0.0699 0.7397 0.057 Uiso 1 1 calc R . .
H30B H -0.0543 0.0185 0.7847 0.057 Uiso 1 1 calc R . .
H30C H -0.1817 0.0089 0.7348 0.057 Uiso 1 1 calc R . .
C25 C 0.4278(5) 0.2771(2) 0.4511(3) 0.0417(13) Uani 1 1 d . . .
C12 C -0.1099(5) 0.4430(3) 0.4213(3) 0.0468(14) Uani 1 1 d . . .
H12A H -0.0617 0.4770 0.4363 0.070 Uiso 1 1 calc R . .
H12B H -0.1936 0.4488 0.4263 0.070 Uiso 1 1 calc R . .
H12C H -0.1096 0.4361 0.3751 0.070 Uiso 1 1 calc R . .
C2 C 0.8635(5) 0.2985(2) 0.7731(3) 0.0469(14) Uani 1 1 d . . .
H2A H 0.8447 0.2983 0.8168 0.070 Uiso 1 1 calc R . .
H2B H 0.8616 0.3377 0.7569 0.070 Uiso 1 1 calc R . .
H2C H 0.9445 0.2823 0.7756 0.070 Uiso 1 1 calc R . .
C6 C 0.5501(5) 0.1066(2) 0.7965(3) 0.0444(14) Uani 1 1 d . . .
H6A H 0.5556 0.0668 0.8125 0.053 Uiso 1 1 calc R . .
H6B H 0.5474 0.1318 0.8341 0.053 Uiso 1 1 calc R . .
C13 C -0.0482(5) 0.4028(2) 0.5341(3) 0.0437(13) Uani 1 1 d . . .
C20 C 0.4190(4) 0.0547(2) 0.3030(2) 0.0343(11) Uani 1 1 d . . .
H20A H 0.3831 0.0172 0.3069 0.051 Uiso 1 1 calc R . .
H20B H 0.4698 0.0529 0.2704 0.051 Uiso 1 1 calc R . .
H20C H 0.3541 0.0827 0.2892 0.051 Uiso 1 1 calc R . .
C1 C 0.7685(5) 0.2626(2) 0.7261(3) 0.0428(13) Uani 1 1 d . . .
C24 C 0.5542(6) 0.2668(2) 0.4405(3) 0.0469(14) Uani 1 1 d . . .
H24A H 0.5924 0.3038 0.4344 0.056 Uiso 1 1 calc R . .
H24B H 0.6036 0.2485 0.4800 0.056 Uiso 1 1 calc R . .
C23 C 0.5542(5) 0.2303(2) 0.3828(3) 0.0435(13) Uani 1 1 d . . .
H23A H 0.5043 0.2485 0.3434 0.052 Uiso 1 1 calc R . .
H23B H 0.6382 0.2268 0.3761 0.052 Uiso 1 1 calc R . .
C29 C -0.0147(5) -0.0531(2) 0.6917(3) 0.0373(12) Uani 1 1 d . . .
H29A H 0.0311 -0.0635 0.7355 0.056 Uiso 1 1 calc R . .
H29B H 0.0319 -0.0639 0.6590 0.056 Uiso 1 1 calc R . .
H29C H -0.0928 -0.0731 0.6826 0.056 Uiso 1 1 calc R . .
C33 C -0.0720(4) 0.1212(2) 0.4912(2) 0.0353(11) Uani 1 1 d . . .
H33A H -0.1210 0.1284 0.4467 0.042 Uiso 1 1 calc R . .
H33B H -0.0900 0.1517 0.5204 0.042 Uiso 1 1 calc R . .
C27 C 0.2534(5) 0.2551(2) 0.4715(3) 0.0356(11) Uani 1 1 d . . .
H27A H 0.1850 0.2335 0.4770 0.043 Uiso 1 1 calc R . .
C5 C 0.6602(5) 0.1203(2) 0.7701(3) 0.0463(15) Uani 1 1 d . . .
H5B H 0.7341 0.1122 0.8040 0.056 Uiso 1 1 calc R . .
H5C H 0.6618 0.0957 0.7319 0.056 Uiso 1 1 calc R . .
C26 C 0.3766(6) 0.3246(2) 0.4720(3) 0.0423(13) Uani 1 1 d . . .
H26A H 0.4119 0.3614 0.4769 0.051 Uiso 1 1 calc R . .
C10 C -0.0555(5) 0.3921(2) 0.4618(3) 0.0414(13) Uani 1 1 d . . .
C14 C 0.0742(6) 0.3990(3) 0.6431(3) 0.0502(15) Uani 1 1 d . . .
H14A H -0.0010 0.4155 0.6527 0.060 Uiso 1 1 calc R . .
H14B H 0.1402 0.4272 0.6565 0.060 Uiso 1 1 calc R . .
C15 C 0.1053(6) 0.3463(3) 0.6818(3) 0.0513(15) Uani 1 1 d . . .
H15A H 0.0400 0.3179 0.6680 0.062 Uiso 1 1 calc R . .
H15B H 0.1105 0.3547 0.7287 0.062 Uiso 1 1 calc R . .
C4 C 0.7692(5) 0.2018(3) 0.7486(3) 0.0513(16) Uani 1 1 d . . .
C11 C -0.1271(6) 0.3379(3) 0.4408(4) 0.0626(18) Uani 1 1 d . . .
H11A H -0.0892 0.3061 0.4679 0.094 Uiso 1 1 calc R . .
H11B H -0.1275 0.3300 0.3947 0.094 Uiso 1 1 calc R . .
H11C H -0.2108 0.3428 0.4462 0.094 Uiso 1 1 calc R . .
C3 C 0.7946(7) 0.2616(4) 0.6571(4) 0.079(3) Uani 1 1 d . . .
H3A H 0.7331 0.2384 0.6283 0.119 Uiso 1 1 calc R . .
H3B H 0.8753 0.2453 0.6588 0.119 Uiso 1 1 calc R . .
H3C H 0.7921 0.3005 0.6400 0.119 Uiso 1 1 calc R . .
C37 C 1.1708(5) 0.1852(2) 0.7994(3) 0.0456(13) Uani 1 1 d . . .
H37C H 1.2540 0.1705 0.8075 0.068 Uiso 1 1 calc R . .
H37B H 1.1659 0.2159 0.8306 0.068 Uiso 1 1 calc R . .
H37A H 1.1481 0.2000 0.7546 0.068 Uiso 1 1 calc R . .
O37 O 1.0891(4) 0.14032(18) 0.8077(2) 0.0536(11) Uani 1 1 d . . .
H37 H 1.005(7) 0.155(3) 0.794(4) 0.080 Uiso 1 1 d . . .
C38 C 0.2650(7) 0.0318(3) 0.8817(4) 0.0649(19) Uani 1 1 d . . .
O38 O 0.2396(6) 0.0249(2) 0.9466(3) 0.097(2) Uani 1 1 d . . .
C39 C -0.3884(6) 0.1297(3) 0.5761(3) 0.0545(17) Uani 1 1 d . . .
H39A H -0.4615 0.1535 0.5668 0.082 Uiso 1 1 calc R . .
H39B H -0.3265 0.1461 0.5551 0.082 Uiso 1 1 calc R . .
H39C H -0.3570 0.1278 0.6235 0.065 Uiso 1 1 calc R . .
O39 O -0.4174(3) 0.07466(15) 0.55167(18) 0.0372(8) Uani 1 1 d . . .
H39 H -0.358(6) 0.054(3) 0.562(3) 0.056 Uiso 1 1 d . . .
OW1 O 0.7195(4) 0.44272(16) 0.7487(2) 0.0402(9) Uani 1 1 d . . .
H1W H 0.690(6) 0.426(3) 0.703(3) 0.060 Uiso 1 1 d . . .
H2W H 0.710(7) 0.422(3) 0.769(4) 0.060 Uiso 1 1 d . . .
O41A O 0.4510(14) 0.4532(7) 0.5585(7) 0.123(5) Uani 0.50 1 d P A 1
C41A C 0.404(2) 0.4560(11) 0.6161(11) 0.104(7) Uani 0.50 1 d P A 1
OW2A O 0.6754(11) 0.3859(3) 0.6186(5) 0.067(3) Uani 0.50 1 d P B 1
O40B O 0.3701(10) 0.5921(6) 0.4851(6) 0.088(3) Uani 0.50 1 d P C 2
C40B C 0.4213(19) 0.5415(13) 0.5234(11) 0.134(10) Uani 0.50 1 d P C 2
O41B O 0.5752(12) 0.3958(4) 0.6311(6) 0.085(4) Uani 0.50 1 d P D 2
C41B C 0.4591(17) 0.4257(7) 0.6302(9) 0.069(4) Uani 0.50 1 d P D 2

loop_
_atom_site_aniso_label
_atom_site_aniso_U_11
_atom_site_aniso_U_22
_atom_site_aniso_U_33
_atom_site_aniso_U_23
_atom_site_aniso_U_13
_atom_site_aniso_U_12
Ni1 0.0234(3) 0.0214(3) 0.0278(3) -0.0016(2) 0.0008(2) -0.0029(2)
Ni2 0.0340(3) 0.0257(3) 0.0281(3) -0.0020(2) 0.0041(2) 0.0063(2)
Ni3 0.0248(3) 0.0207(3) 0.0254(3) -0.0024(2) 0.0042(2) -0.0008(2)
Ni4 0.0251(3) 0.0311(3) 0.0254(3) -0.0003(2) 0.0018(2) -0.0078(2)
O4 0.0215(16) 0.0287(17) 0.0427(19) 0.0028(14) 0.0023(14) -0.0055(13)
O3 0.0351(19) 0.0264(17) 0.055(2) -0.0037(16) 0.0207(17) -0.0010(14)
N3 0.0245(19) 0.0211(18) 0.0272(19) -0.0030(15) 0.0039(15) -0.0028(14)
N14 0.026(2) 0.038(2) 0.027(2) 0.0016(17) -0.0013(16) -0.0110(17)
N9 0.0214(18) 0.0238(19) 0.032(2) -0.0005(16) 0.0052(15) -0.0015(15)
N2 0.025(2) 0.028(2) 0.045(2) -0.0077(18) 0.0017(18) -0.0003(16)
N15 0.029(2) 0.0240(19) 0.028(2) 0.0031(15) 0.0034(16) -0.0035(15)
N8 0.031(2) 0.025(2) 0.031(2) -0.0020(16) 0.0024(17) -0.0002(16)
N13 0.027(2) 0.033(2) 0.031(2) 0.0006(17) 0.0060(16) -0.0044(17)
N16 0.0254(19) 0.0258(19) 0.0256(19) -0.0016(15) 0.0037(15) -0.0002(15)
N10 0.034(2) 0.0223(19) 0.036(2) -0.0028(16) 0.0073(18) -0.0031(16)
N12 0.035(2) 0.029(2) 0.033(2) -0.0033(17) 0.0073(18) 0.0018(17)
N7 0.030(2) 0.027(2) 0.030(2) -0.0061(16) -0.0004(16) 0.0037(16)
N4 0.027(2) 0.031(2) 0.0270(19) -0.0003(16) 0.0060(16) -0.0061(16)
O2 0.054(3) 0.084(3) 0.053(3) 0.012(2) 0.016(2) 0.038(2)
N6 0.044(3) 0.042(3) 0.028(2) 0.0035(18) 0.0054(19) 0.015(2)
N11 0.031(2) 0.0206(18) 0.0285(19) 0.0004(15) 0.0038(16) 0.0015(15)
C31 0.026(2) 0.027(2) 0.032(2) -0.0035(19) 0.0024(19) -0.0022(18)
N1 0.033(2) 0.027(2) 0.036(2) -0.0006(17) -0.0006(18) -0.0072(17)
C35 0.028(2) 0.026(2) 0.025(2) -0.0005(18) 0.0013(18) -0.0003(18)
C9 0.026(2) 0.027(2) 0.024(2) -0.0017(18) 0.0042(17) -0.0020(18)
N5 0.053(3) 0.041(3) 0.032(2) -0.0026(19) 0.004(2) 0.015(2)
C18 0.037(3) 0.029(2) 0.033(3) 0.004(2) 0.009(2) 0.008(2)
C34 0.028(2) 0.027(2) 0.029(2) -0.0014(19) 0.0010(19) -0.0033(19)
C28 0.028(2) 0.027(2) 0.031(2) -0.0029(19) 0.0059(19) -0.0069(18)
C21 0.031(2) 0.025(2) 0.041(3) -0.001(2) 0.008(2) 0.0039(19)
C7 0.033(2) 0.023(2) 0.027(2) 0.0026(18) 0.0013(19) 0.0002(18)
C36 0.026(2) 0.028(2) 0.027(2) -0.0003(18) 0.0023(18) -0.0015(18)
C19 0.022(2) 0.024(2) 0.031(2) -0.0019(18) 0.0039(18) 0.0011(17)
C8 0.029(2) 0.026(2) 0.029(2) 0.0040(18) 0.0027(19) -0.0022(18)
C16 0.044(3) 0.049(3) 0.031(3) -0.009(2) 0.002(2) 0.013(3)
O1 0.024(2) 0.043(3) 0.237(8) -0.017(4) 0.007(3) -0.003(2)
C22 0.026(2) 0.026(2) 0.034(2) -0.0029(19) 0.003(2) -0.0018(18)
C17 0.042(3) 0.062(4) 0.031(3) -0.009(3) 0.003(2) 0.011(3)
C32 0.028(2) 0.049(3) 0.031(3) 0.001(2) 0.000(2) -0.014(2)
C30 0.031(3) 0.045(3) 0.040(3) -0.001(2) 0.010(2) -0.004(2)
C25 0.051(3) 0.026(3) 0.057(3) -0.004(2) 0.030(3) -0.004(2)
C12 0.047(3) 0.048(3) 0.041(3) 0.001(3) -0.003(3) 0.014(3)
C2 0.030(3) 0.034(3) 0.075(4) -0.012(3) 0.007(3) -0.010(2)
C6 0.045(3) 0.029(3) 0.048(3) 0.011(2) -0.014(3) -0.006(2)
C13 0.050(3) 0.042(3) 0.040(3) 0.006(2) 0.009(3) 0.015(3)
C20 0.034(3) 0.038(3) 0.029(2) -0.009(2) 0.003(2) -0.007(2)
C1 0.032(3) 0.036(3) 0.061(4) -0.017(3) 0.012(3) -0.014(2)
C24 0.053(3) 0.037(3) 0.051(3) -0.006(3) 0.012(3) -0.007(3)
C23 0.044(3) 0.025(3) 0.066(4) -0.005(2) 0.022(3) -0.006(2)
C29 0.040(3) 0.031(3) 0.039(3) 0.003(2) 0.001(2) -0.002(2)
C33 0.026(2) 0.045(3) 0.032(3) 0.004(2) 0.000(2) -0.003(2)
C27 0.032(3) 0.028(3) 0.049(3) -0.012(2) 0.014(2) -0.003(2)
C5 0.033(3) 0.028(3) 0.067(4) -0.002(3) -0.014(3) 0.004(2)
C26 0.061(4) 0.021(2) 0.052(3) 0.003(2) 0.030(3) 0.000(2)
C10 0.042(3) 0.037(3) 0.042(3) 0.003(2) 0.002(2) 0.008(2)
C14 0.064(4) 0.054(4) 0.034(3) 0.000(3) 0.014(3) 0.028(3)
C15 0.050(3) 0.058(4) 0.044(3) -0.006(3) 0.008(3) 0.008(3)
C4 0.025(3) 0.038(3) 0.087(5) -0.014(3) 0.004(3) 0.000(2)
C11 0.064(4) 0.046(4) 0.071(4) 0.001(3) -0.003(4) 0.002(3)
C3 0.071(5) 0.099(6) 0.077(5) -0.038(5) 0.037(4) -0.039(5)
C37 0.035(3) 0.042(3) 0.059(4) 0.001(3) 0.010(3) -0.003(2)
O37 0.037(2) 0.048(2) 0.072(3) 0.012(2) 0.004(2) -0.0041(19)
C38 0.092(5) 0.049(4) 0.066(4) 0.009(3) 0.046(4) 0.015(4)
O38 0.149(6) 0.063(3) 0.102(4) -0.028(3) 0.078(4) -0.026(4)
C39 0.057(4) 0.047(3) 0.049(3) -0.019(3) -0.012(3) 0.016(3)
O39 0.036(2) 0.0328(19) 0.039(2) 0.0005(15) -0.0012(16) 0.0022(15)
OW1 0.048(2) 0.0257(19) 0.049(2) 0.0025(16) 0.0150(19) -0.0046(16)
O41A 0.110(11) 0.147(14) 0.098(10) -0.023(10) -0.009(9) 0.006(10)
C41A 0.107(17) 0.13(2) 0.073(13) -0.008(13) 0.010(12) 0.007(15)
OW2A 0.114(9) 0.025(4) 0.087(7) 0.008(4) 0.075(7) 0.020(5)
O40B 0.055(6) 0.122(10) 0.085(8) -0.005(7) 0.010(6) 0.005(6)
C40B 0.086(14) 0.21(3) 0.099(15) 0.066(17) 0.012(12) 0.018(16)
O41B 0.095(9) 0.036(5) 0.108(9) 0.005(5) -0.014(7) -0.012(5)
C41B 0.072(11) 0.057(10) 0.072(11) 0.004(8) 0.003(9) -0.004(8)

loop_
_atom_type_symbol
_atom_type_description
_atom_type_scat_dispersion_real
_atom_type_scat_dispersion_imag
_atom_type_scat_source
C C 0.0033 0.0016 'International Tables Vol C Tables 4.2.6.8 and 6.1.1.4'
H H 0.0000 0.0000 'International Tables Vol C Tables 4.2.6.8 and 6.1.1.4'
N N 0.0061 0.0033 'International Tables Vol C Tables 4.2.6.8 and 6.1.1.4'
O O 0.0106 0.0060 'International Tables Vol C Tables 4.2.6.8 and 6.1.1.4'
Ni Ni 0.3393 1.1124 'International Tables Vol C Tables 4.2.6.8 and 6.1.1.4'

loop_
_geom_angle_atom_site_label_1
_geom_angle_atom_site_label_2
_geom_angle_atom_site_label_3
_geom_angle
_geom_angle_site_symmetry_1
_geom_angle_site_symmetry_3
_geom_angle_publ_flag
N2 Ni1 N8 175.68(17) . . ?
N2 Ni1 N3 93.45(17) . . ?
N8 Ni1 N3 90.85(17) . . ?
N2 Ni1 N1 84.31(18) . . ?
N8 Ni1 N1 91.40(17) . . ?
N3 Ni1 N1 177.12(18) . . ?
N6 Ni2 N7 93.59(17) . . ?
N6 Ni2 N12 174.75(18) . . ?
N7 Ni2 N12 90.92(17) . . ?
N6 Ni2 N5 83.44(18) . . ?
N7 Ni2 N5 176.99(18) . . ?
N12 Ni2 N5 92.07(19) . . ?
N10 Ni3 N16 174.35(16) . . ?
N10 Ni3 N11 93.97(17) . . ?
N16 Ni3 N11 91.55(17) . . ?
N10 Ni3 N9 84.26(16) . . ?
N16 Ni3 N9 90.37(16) . . ?
N11 Ni3 N9 173.67(16) . . ?
N15 Ni4 N14 93.66(17) . . ?
N15 Ni4 N4 92.14(16) . . ?
N14 Ni4 N4 171.46(18) . . ?
N15 Ni4 N13 175.53(17) . . ?
N14 Ni4 N13 84.84(17) . . ?
N4 Ni4 N13 89.84(16) . . ?
C9 N3 C7 104.8(4) . . ?
C9 N3 Ni1 129.2(3) . . ?
C7 N3 Ni1 125.6(3) . . ?
C31 N14 C32 117.0(4) . . ?
C31 N14 Ni4 117.6(3) . . ?
C32 N14 Ni4 125.3(3) . . ?
C19 N9 Ni3 113.3(3) . . ?
C4 N2 C5 116.2(4) . . ?
C4 N2 Ni1 116.5(4) . . ?
C5 N2 Ni1 126.8(3) . . ?
C36 N15 C34 105.4(4) . . ?
C36 N15 Ni4 128.5(3) . . ?
C34 N15 Ni4 126.1(3) . . ?
C18 N8 C17 105.8(4) . . ?
C18 N8 Ni1 126.0(3) . . ?
C17 N8 Ni1 127.0(4) . . ?
C28 N13 Ni4 113.1(3) . . ?
C36 N16 C35 105.1(4) . . ?
C36 N16 Ni3 124.8(3) . . ?
C35 N16 Ni3 129.3(3) . . ?
C22 N10 C23 116.4(4) . . ?
C22 N10 Ni3 116.9(3) . . ?
C23 N10 Ni3 126.3(3) . . ?
C27 N12 C26 104.7(4) . . ?
C27 N12 Ni2 123.3(4) . . ?
C26 N12 Ni2 130.0(3) . . ?
C18 N7 C16 103.6(4) . . ?
C18 N7 Ni2 128.7(3) . . ?
C16 N7 Ni2 127.6(3) . . ?
C9 N4 C8 104.6(4) . . ?
C9 N4 Ni4 126.9(3) . . ?
C8 N4 Ni4 128.4(3) . . ?
C13 N6 C14 119.1(5) . . ?
C13 N6 Ni2 116.0(4) . . ?
C14 N6 Ni2 124.7(3) . . ?
C27 N11 C25 104.8(4) . . ?
C27 N11 Ni3 129.1(3) . . ?
C25 N11 Ni3 125.8(3) . . ?
O4 C31 N14 126.5(4) . . ?
O4 C31 C28 118.5(4) . . ?
N14 C31 C28 115.0(4) . . ?
C1 N1 Ni1 112.1(3) . . ?
C34 C35 N16 109.1(4) . . ?
N3 C9 N4 112.9(4) . . ?
C10 N5 Ni2 110.7(3) . . ?
N8 C18 N7 113.5(4) . . ?
C35 C34 N15 107.3(4) . . ?
C35 C34 C33 132.4(4) . . ?
N15 C34 C33 120.3(4) . . ?
N13 C28 C31 108.6(4) . . ?
N13 C28 C30 109.7(4) . . ?
C31 C28 C30 112.4(4) . . ?
N13 C28 C29 108.5(4) . . ?
C31 C28 C29 108.0(4) . . ?
C30 C28 C29 109.7(4) . . ?
C8 C7 N3 108.8(4) . . ?
C8 C7 C6 131.3(4) . . ?
N3 C7 C6 119.7(4) . . ?
N16 C36 N15 113.1(4) . . ?
N9 C19 C21 110.3(4) . . ?
N9 C19 C22 107.1(4) . . ?
C21 C19 C22 111.3(4) . . ?
N9 C19 C20 109.3(4) . . ?
C21 C19 C20 110.6(4) . . ?
C22 C19 C20 108.2(4) . . ?
C7 C8 N4 108.9(4) . . ?
C17 C16 N7 109.0(5) . . ?
C17 C16 C15 129.5(5) . . ?
N7 C16 C15 121.5(5) . . ?
O3 C22 N10 125.8(4) . . ?
O3 C22 C19 119.2(4) . . ?
N10 C22 C19 115.0(4) . . ?
C16 C17 N8 108.0(5) . . ?
N14 C32 C33 112.4(4) . . ?
C26 C25 N11 107.5(5) . . ?
C26 C25 C24 130.8(5) . . ?
N11 C25 C24 121.1(4) . . ?
C7 C6 C5 111.3(5) . . ?
O2 C13 N6 126.0(5) . . ?
O2 C13 C10 119.3(5) . . ?
N6 C13 C10 114.6(5) . . ?
N1 C1 C4 107.0(4) . . ?
N1 C1 C3 109.3(5) . . ?
C4 C1 C3 106.9(5) . . ?
N1 C1 C2 110.8(4) . . ?
C4 C1 C2 111.4(5) . . ?
C3 C1 C2 111.2(5) . . ?
C23 C24 C25 112.1(5) . . ?
N10 C23 C24 111.9(5) . . ?
C34 C33 C32 111.2(4) . . ?
N12 C27 N11 114.0(4) . . ?
N2 C5 C6 111.7(4) . . ?
C25 C26 N12 108.9(5) . . ?
N5 C10 C13 106.2(4) . . ?
N5 C10 C12 110.6(5) . . ?
C13 C10 C12 110.8(5) . . ?
N5 C10 C11 107.4(5) . . ?
C13 C10 C11 109.8(5) . . ?
C12 C10 C11 111.9(5) . . ?
N6 C14 C15 112.2(5) . . ?
C14 C15 C16 111.6(5) . . ?
O1 C4 N2 125.1(6) . . ?
O1 C4 C1 119.3(5) . . ?
N2 C4 C1 115.6(5) . . ?

loop_
_geom_bond_atom_site_label_1
_geom_bond_atom_site_label_2
_geom_bond_distance
_geom_bond_site_symmetry_2
_geom_bond_publ_flag
Ni1 N2 1.862(4) . ?
Ni1 N8 1.882(4) . ?
Ni1 N3 1.889(4) . ?
Ni1 N1 1.908(4) . ?
Ni2 N6 1.877(4) . ?
Ni2 N7 1.883(4) . ?
Ni2 N12 1.890(4) . ?
Ni2 N5 1.897(4) . ?
Ni3 N10 1.880(4) . ?
Ni3 N16 1.892(4) . ?
Ni3 N11 1.896(4) . ?
Ni3 N9 1.909(4) . ?
Ni4 N15 1.883(4) . ?
Ni4 N14 1.891(4) . ?
Ni4 N4 1.899(4) . ?
Ni4 N13 1.908(4) . ?
O4 C31 1.270(5) . ?
O3 C22 1.264(6) . ?
N3 C9 1.342(6) . ?
N3 C7 1.383(6) . ?
N14 C31 1.310(6) . ?
N14 C32 1.468(6) . ?
N9 C19 1.484(6) . ?
N2 C4 1.325(7) . ?
N2 C5 1.464(7) . ?
N15 C36 1.342(6) . ?
N15 C34 1.394(6) . ?
N8 C18 1.329(6) . ?
N8 C17 1.371(7) . ?
N13 C28 1.493(6) . ?
N16 C36 1.333(6) . ?
N16 C35 1.384(6) . ?
N10 C22 1.328(6) . ?
N10 C23 1.473(6) . ?
N12 C27 1.323(6) . ?
N12 C26 1.380(7) . ?
N7 C18 1.338(6) . ?
N7 C16 1.400(7) . ?
N4 C9 1.346(6) . ?
N4 C8 1.385(6) . ?
O2 C13 1.262(7) . ?
N6 C13 1.315(7) . ?
N6 C14 1.468(7) . ?
N11 C27 1.339(6) . ?
N11 C25 1.387(6) . ?
C31 C28 1.514(6) . ?
N1 C1 1.487(7) . ?
C35 C34 1.365(7) . ?
N5 C10 1.489(7) . ?
C34 C33 1.484(7) . ?
C28 C30 1.520(7) . ?
C28 C29 1.534(7) . ?
C21 C19 1.527(6) . ?
C7 C8 1.346(6) . ?
C7 C6 1.488(7) . ?
C19 C22 1.528(6) . ?
C19 C20 1.534(6) . ?
C16 C17 1.351(8) . ?
C16 C15 1.509(8) . ?
O1 C4 1.254(7) . ?
C32 C33 1.525(7) . ?
C25 C26 1.370(7) . ?
C25 C24 1.506(8) . ?
C12 C10 1.517(7) . ?
C2 C1 1.540(7) . ?
C6 C5 1.496(9) . ?
C13 C10 1.516(8) . ?
C1 C4 1.504(8) . ?
C1 C3 1.533(9) . ?
C24 C23 1.480(8) . ?
C10 C11 1.521(8) . ?
C14 C15 1.481(8) . ?
C37 O37 1.434(7) . ?
C38 O38 1.454(8) . ?
C39 O39 1.403(7) . ?
O41A C41A 1.41(3) . ?
O40B C40B 1.48(3) . ?
O41B C41B 1.48(2) . ?
